data_2012054
loop_
_publ_author_name
'Bolte, Michael'

_publ_section_title
;
 Dimorphism of ethyl 1,4-dihydro-2,4,6-triphenylpyridine-3-carboxylate
;
_journal_issue 6
_journal_name_full 'Acta Crystallographica Section C'
_journal_page_first 772
_journal_page_last 774
_journal_paper_doi 10.1107/S0108270101005546
_journal_volume 57
_journal_year 2001
_chemical_formula_moiety 'C26 H23 N O2'
_chemical_formula_sum 'C26 H23 N O2'
_chemical_formula_weight 381.45
_chemical_name_systematic
;
Ethyl 1,4-dihydro-2,4,6-triphenylpyridine-3-carboxylate
;
_space_group_IT_number 2
_symmetry_cell_setting triclinic
_symmetry_space_group_name_Hall '-P 1'
_symmetry_space_group_name_H-M 'P -1'
_audit_creation_method SHELXL
_cell_angle_alpha 93.8620(10)
_cell_angle_beta 98.7590(10)
_cell_angle_gamma 94.5270(10)
_cell_formula_units_Z 2
_cell_length_a 7.5083(2)
_cell_length_b 11.6140(3)
_cell_length_c 12.6644(3)
_cell_measurement_reflns_used 6287
_cell_measurement_temperature 293
_cell_measurement_theta_max 26
_cell_measurement_theta_min 1
_cell_volume 1084.53(5)
_computing_cell_refinement SMART
_computing_data_collection 'SMART (Siemens, 1995)'
_computing_data_reduction 'SAINT (Siemens, 1995)'
_computing_molecular_graphics 'PLATON (Spek, 1990) and XP in SHELXTL-Plus (Siemens, 1991)'
_computing_structure_refinement 'SHELXL97 (Sheldrick, 1997)'
_computing_structure_solution 'SHELXS97 (Sheldrick, 1990)'
_diffrn_ambient_temperature 293
_diffrn_measured_fraction_theta_full .914
_diffrn_measured_fraction_theta_max .914
_diffrn_measurement_device 'Siemens CCD three-circle diffractometer'
_diffrn_measurement_method \w
_diffrn_radiation_monochromator 'highly oriented graphite crystal'
_diffrn_radiation_source 'fine-focus sealed tube'
_diffrn_radiation_type MoK\a
_diffrn_radiation_wavelength .71073
_diffrn_reflns_av_R_equivalents .038
_diffrn_reflns_av_sigmaI/netI .030
_diffrn_reflns_limit_h_max 9
_diffrn_reflns_limit_h_min -9
_diffrn_reflns_limit_k_max 14
_diffrn_reflns_limit_k_min -14
_diffrn_reflns_limit_l_max 15
_diffrn_reflns_limit_l_min -15
_diffrn_reflns_number 9841
_diffrn_reflns_theta_full 26.11
_diffrn_reflns_theta_max 26.11
_diffrn_reflns_theta_min 1.76
_diffrn_standards_decay_% 0
_diffrn_standards_interval_time 0
_diffrn_standards_number 0
_exptl_absorpt_coefficient_mu .073
_exptl_absorpt_correction_type none
_exptl_crystal_colour colourless
_exptl_crystal_density_diffrn 1.168
_exptl_crystal_description block
_exptl_crystal_F_000 404
_exptl_crystal_size_max .5
_exptl_crystal_size_mid .4
_exptl_crystal_size_min .3
_refine_diff_density_max .22
_refine_diff_density_min -.28
_refine_ls_extinction_method none
_refine_ls_goodness_of_fit_ref 1.098
_refine_ls_hydrogen_treatment constr
_refine_ls_matrix_type full
_refine_ls_number_parameters 262
_refine_ls_number_reflns 3961
_refine_ls_number_restraints 0
_refine_ls_restrained_S_all 1.098
_refine_ls_R_factor_all .064
_refine_ls_R_factor_gt .053
_refine_ls_shift/su_max <0.001
_refine_ls_shift/su_mean .000
_refine_ls_structure_factor_coef Fsqd
_refine_ls_weighting_details 'calc w = 1/[\s^2^(Fo^2^)+(0.0510P)^2^+0.3729P] where P=(Fo^2^+2Fc^2^)/3'
_refine_ls_weighting_scheme calc
_refine_ls_wR_factor_ref .141
_reflns_number_gt 3332
_reflns_number_total 3961
_reflns_threshold_expression I>2\s(I)
_cod_data_source_file sk1471.cif
_cod_data_source_block Ia
_cod_depositor_comments
;
The following automatic conversions were performed:
'_symmetry_cell_setting' value 'Triclinic' changed to 'triclinic'
according to '/home/saulius/struct/CIF-dictionaries/cif_core.dic'
dictionary named 'cif_core.dic' version 2.4.1 from 2010-06-29.

Automatic conversion script
Id: cif_fix_enum 1527 2010-12-29 10:47:43Z saulius 

The following automatic conversions were performed:

'_symmetry_cell_setting' value 'Triclinic' changed to 'triclinic'
according to /home/saulius/struct/CIF-dictionaries/cif_core.dic
dictionary named 'cif_core.dic' version 2.4.1 from 2010-06-29.

Automatic conversion script
Id: cif_fix_values 1715 2011-07-08 13:25:40Z adriana 
;
_cod_original_sg_symbol_H-M P-1
_cod_database_code 2012054
_cod_database_fobs_code 2012054

loop_
_symmetry_equiv_pos_as_xyz
'x, y, z'
'-x, -y, -z'

loop_
_atom_site_label
_atom_site_fract_x
_atom_site_fract_y
_atom_site_fract_z
_atom_site_U_iso_or_equiv
_atom_site_adp_type
_atom_site_calc_flag
_atom_site_refinement_flags
_atom_site_occupancy
_atom_site_disorder_assembly
_atom_site_disorder_group
_atom_site_type_symbol
N1 .61677(19) .39930(13) .67560(12) .0509(4) Uani d . 1 . . N
H1 .7302 .4224 .6885 .061 Uiso calc R 1 . . H
C2 .4994(2) .45399(14) .73286(13) .0409(4) Uani d . 1 . . C
C3 .3233(2) .40740(14) .72714(13) .0427(4) Uani d . 1 . . C
C4 .2561(2) .29000(15) .66396(14) .0472(4) Uani d . 1 . . C
H4 .1384 .2988 .6212 .057 Uiso calc R 1 . . H
C5 .3838(2) .25907(16) .58692(14) .0503(4) Uani d . 1 . . C
H5 .3416 .2043 .5298 .060 Uiso calc R 1 . . H
C6 .5557(2) .30705(15) .59695(14) .0464(4) Uani d . 1 . . C
C21 .5803(2) .56875(14) .78956(13) .0407(4) Uani d . 1 . . C
C22 .6013(3) .66294(17) .72779(16) .0558(5) Uani d . 1 . . C
H22 .5712 .6528 .6536 .067 Uiso calc R 1 . . H
C23 .6675(3) .77210(18) .7775(2) .0684(6) Uani d . 1 . . C
H23 .6790 .8347 .7361 .082 Uiso calc R 1 . . H
C24 .7160(3) .78797(18) .8874(2) .0661(6) Uani d . 1 . . C
H24 .7589 .8611 .9200 .079 Uiso calc R 1 . . H
C25 .7005(3) .69455(19) .94912(16) .0604(5) Uani d . 1 . . C
H25 .7353 .7048 1.0231 .073 Uiso calc R 1 . . H
C26 .6326(2) .58501(16) .90038(14) .0482(4) Uani d . 1 . . C
H26 .6222 .5227 .9421 .058 Uiso calc R 1 . . H
C31 .1820(2) .46706(15) .77272(15) .0475(4) Uani d . 1 . . C
O31 .01969(17) .43771(14) .74637(13) .0733(5) Uani d . 1 . . O
O32 .24286(16) .55464(12) .84743(12) .0604(4) Uani d . 1 . . O
C33 .1088(3) .6185(2) .8921(2) .0700(6) Uani d . 1 . . C
H33A .0248 .5656 .9203 .084 Uiso calc R 1 . . H
H33B .0408 .6585 .8367 .084 Uiso calc R 1 . . H
C34 .2045(4) .7038(2) .9793(3) .0930(9) Uani d . 1 . . C
H34A .1177 .7466 1.0096 .140 Uiso calc R 1 . . H
H34B .2866 .7562 .9506 .140 Uiso calc R 1 . . H
H34C .2709 .6635 1.0339 .140 Uiso calc R 1 . . H
C41 .2283(3) .19255(16) .73806(15) .0537(5) Uani d . 1 . . C
C42 .3725(4) .1390(2) .78806(18) .0744(6) Uani d . 1 . . C
H42 .4898 .1634 .7790 .089 Uiso calc R 1 . . H
C43 .3420(6) .0472(3) .8530(2) .1054(11) Uani d . 1 . . C
H43 .4386 .0104 .8861 .127 Uiso calc R 1 . . H
C44 .1649(7) .0123(2) .8666(3) .1127(13) Uani d . 1 . . C
H44 .1436 -.0486 .9086 .135 Uiso calc R 1 . . H
C45 .0245(6) .0663(3) .8194(3) .1054(11) Uani d . 1 . . C
H45 -.0923 .0435 .8304 .126 Uiso calc R 1 . . H
C46 .0531(3) .1550(2) .7551(2) .0763(7) Uani d . 1 . . C
H46 -.0453 .1906 .7224 .092 Uiso calc R 1 . . H
C61 .6873(2) .27183(17) .52594(14) .0501(4) Uani d . 1 . . C
C62 .6968(3) .1548(2) .49578(19) .0735(6) Uani d . 1 . . C
H62 .6245 .0987 .5227 .088 Uiso calc R 1 . . H
C63 .8136(4) .1207(2) .4257(2) .0938(9) Uani d . 1 . . C
H63 .8171 .0426 .4056 .113 Uiso calc R 1 . . H
C64 .9238(4) .2031(3) .3864(2) .0886(8) Uani d . 1 . . C
H64 1.0018 .1803 .3401 .106 Uiso calc R 1 . . H
C65 .9179(3) .3189(2) .41596(17) .0727(6) Uani d . 1 . . C
H65 .9922 .3741 .3894 .087 Uiso calc R 1 . . H
C66 .8012(3) .35408(19) .48547(15) .0575(5) Uani d . 1 . . C
H66 .7988 .4325 .5051 .069 Uiso calc R 1 . . H

loop_
_atom_site_aniso_label
_atom_site_aniso_U_11
_atom_site_aniso_U_22
_atom_site_aniso_U_33
_atom_site_aniso_U_12
_atom_site_aniso_U_13
_atom_site_aniso_U_23
N1 .0318(7) .0595(9) .0578(9) -.0026(6) .0069(6) -.0137(7)
C2 .0329(8) .0443(9) .0440(9) .0016(7) .0032(7) .0025(7)
C3 .0346(8) .0447(9) .0482(9) .0005(7) .0056(7) .0047(7)
C4 .0361(9) .0528(10) .0494(10) -.0051(7) .0023(7) .0009(8)
C5 .0485(10) .0536(10) .0445(9) -.0073(8) .0043(8) -.0052(8)
C6 .0442(9) .0492(10) .0434(9) -.0014(7) .0053(7) -.0026(7)
C21 .0277(8) .0453(9) .0485(9) .0012(6) .0075(7) -.0008(7)
C22 .0548(11) .0554(11) .0559(11) -.0014(9) .0066(9) .0066(9)
C23 .0686(13) .0469(11) .0895(16) -.0041(9) .0153(12) .0090(11)
C24 .0550(12) .0522(12) .0877(16) -.0058(9) .0167(11) -.0197(11)
C25 .0459(10) .0775(14) .0547(11) -.0002(9) .0109(9) -.0180(10)
C26 .0387(9) .0574(11) .0488(10) .0023(7) .0101(7) .0016(8)
C31 .0347(9) .0500(10) .0579(10) .0009(7) .0080(7) .0069(8)
O31 .0321(7) .0855(10) .0982(11) -.0025(6) .0097(7) -.0135(9)
O32 .0353(7) .0631(8) .0817(9) .0061(6) .0132(6) -.0143(7)
C33 .0470(11) .0807(15) .0856(15) .0173(10) .0212(11) -.0077(12)
C34 .0763(16) .0746(16) .125(2) .0246(13) .0133(15) -.0283(15)
C41 .0658(12) .0431(10) .0503(10) -.0060(9) .0132(9) -.0067(8)
C42 .1002(18) .0671(14) .0591(13) .0189(13) .0157(12) .0078(11)
C43 .177(3) .0748(18) .0718(17) .043(2) .0237(19) .0114(14)
C44 .210(4) .0534(15) .084(2) -.007(2) .063(2) .0066(14)
C45 .149(3) .0641(17) .106(2) -.0335(18) .055(2) .0029(16)
C46 .0807(15) .0646(14) .0821(16) -.0237(11) .0275(13) -.0025(12)
C61 .0467(10) .0588(11) .0423(9) -.0014(8) .0065(8) -.0062(8)
C62 .0780(15) .0637(13) .0785(15) -.0060(11) .0269(12) -.0148(11)
C63 .102(2) .0826(18) .0974(19) .0040(15) .0378(16) -.0349(15)
C64 .0774(16) .117(2) .0708(15) -.0010(15) .0312(13) -.0280(15)
C65 .0607(13) .1041(19) .0523(12) -.0090(12) .0167(10) .0001(12)
C66 .0521(11) .0664(12) .0517(11) -.0023(9) .0073(8) -.0010(9)

loop_
_atom_type_symbol
_atom_type_description
_atom_type_scat_dispersion_real
_atom_type_scat_dispersion_imag
_atom_type_scat_source
C C .0033 .0016 'International Tables Vol C Tables 4.2.6.8 and 6.1.1.4'
H H .0000 .0000 'International Tables Vol C Tables 4.2.6.8 and 6.1.1.4'
N N .0061 .0033 'International Tables Vol C Tables 4.2.6.8 and 6.1.1.4'
O O .0106 .0060 'International Tables Vol C Tables 4.2.6.8 and 6.1.1.4'

loop_
_geom_angle_atom_site_label_1
_geom_angle_atom_site_label_2
_geom_angle_atom_site_label_3
_geom_angle
_geom_angle_publ_flag
C2 N1 C6 122.03(14) y
C2 N1 H1 119.0 ?
C6 N1 H1 119.0 ?
C3 C2 N1 120.25(15) y
C3 C2 C21 126.23(15) ?
N1 C2 C21 113.31(13) ?
C2 C3 C31 124.07(15) ?
C2 C3 C4 121.10(15) y
C31 C3 C4 114.69(14) ?
C5 C4 C41 111.36(15) ?
C5 C4 C3 110.26(13) y
C41 C4 C3 112.34(14) ?
C5 C4 H4 107.6 ?
C41 C4 H4 107.6 ?
C3 C4 H4 107.6 ?
C6 C5 C4 123.29(16) y
C6 C5 H5 118.4 ?
C4 C5 H5 118.4 ?
C5 C6 N1 119.41(16) y
C5 C6 C61 123.93(16) ?
N1 C6 C61 116.60(14) ?
C26 C21 C22 118.99(16) ?
C26 C21 C2 122.84(15) ?
C22 C21 C2 118.16(15) ?
C23 C22 C21 120.08(19) ?
C23 C22 H22 120.0 ?
C21 C22 H22 120.0 ?
C24 C23 C22 120.6(2) ?
C24 C23 H23 119.7 ?
C22 C23 H23 119.7 ?
C23 C24 C25 119.81(19) ?
C23 C24 H24 120.1 ?
C25 C24 H24 120.1 ?
C24 C25 C26 120.14(19) ?
C24 C25 H25 119.9 ?
C26 C25 H25 119.9 ?
C21 C26 C25 120.37(18) ?
C21 C26 H26 119.8 ?
C25 C26 H26 119.8 ?
O31 C31 O32 121.66(17) ?
O31 C31 C3 122.81(17) ?
O32 C31 C3 115.51(14) ?
C31 O32 C33 117.53(14) ?
O32 C33 C34 108.48(17) ?
O32 C33 H33A 110.0 ?
C34 C33 H33A 110.0 ?
O32 C33 H33B 110.0 ?
C34 C33 H33B 110.0 ?
H33A C33 H33B 108.4 ?
C33 C34 H34A 109.5 ?
C33 C34 H34B 109.5 ?
H34A C34 H34B 109.5 ?
C33 C34 H34C 109.5 ?
H34A C34 H34C 109.5 ?
H34B C34 H34C 109.5 ?
C42 C41 C46 118.4(2) ?
C42 C41 C4 121.51(19) ?
C46 C41 C4 120.1(2) ?
C41 C42 C43 120.2(3) ?
C41 C42 H42 119.9 ?
C43 C42 H42 119.9 ?
C44 C43 C42 119.2(3) ?
C44 C43 H43 120.4 ?
C42 C43 H43 120.4 ?
C45 C44 C43 120.5(3) ?
C45 C44 H44 119.8 ?
C43 C44 H44 119.8 ?
C44 C45 C46 120.6(3) ?
C44 C45 H45 119.7 ?
C46 C45 H45 119.7 ?
C45 C46 C41 121.1(3) ?
C45 C46 H46 119.5 ?
C41 C46 H46 119.5 ?
C62 C61 C66 118.00(18) ?
C62 C61 C6 120.26(17) ?
C66 C61 C6 121.73(17) ?
C61 C62 C63 120.9(2) ?
C61 C62 H62 119.5 ?
C63 C62 H62 119.5 ?
C64 C63 C62 120.1(2) ?
C64 C63 H63 119.9 ?
C62 C63 H63 119.9 ?
C65 C64 C63 119.8(2) ?
C65 C64 H64 120.1 ?
C63 C64 H64 120.1 ?
C64 C65 C66 120.6(2) ?
C64 C65 H65 119.7 ?
C66 C65 H65 119.7 ?
C65 C66 C61 120.5(2) ?
C65 C66 H66 119.8 ?
C61 C66 H66 119.8 ?

loop_
_geom_bond_atom_site_label_1
_geom_bond_atom_site_label_2
_geom_bond_site_symmetry_2
_geom_bond_distance
_geom_bond_publ_flag
N1 C2 . 1.388(2) y
N1 C6 . 1.411(2) y
N1 H1 . .8600 ?
C2 C3 . 1.378(2) y
C2 C21 . 1.507(2) ?
C3 C31 . 1.479(2) ?
C3 C4 . 1.541(2) y
C4 C5 . 1.514(3) y
C4 C41 . 1.540(3) ?
C4 H4 . .9800 ?
C5 C6 . 1.349(2) y
C5 H5 . .9300 ?
C6 C61 . 1.496(2) ?
C21 C26 . 1.394(2) ?
C21 C22 . 1.400(2) ?
C22 C23 . 1.396(3) ?
C22 H22 . .9300 ?
C23 C24 . 1.381(3) ?
C23 H23 . .9300 ?
C24 C25 . 1.387(3) ?
C24 H24 . .9300 ?
C25 C26 . 1.398(3) ?
C25 H25 . .9300 ?
C26 H26 . .9300 ?
C31 O31 . 1.228(2) ?
C31 O32 . 1.343(2) ?
O32 C33 . 1.455(2) ?
C33 C34 . 1.488(3) ?
C33 H33A . .9700 ?
C33 H33B . .9700 ?
C34 H34A . .9600 ?
C34 H34B . .9600 ?
C34 H34C . .9600 ?
C41 C42 . 1.382(3) ?
C41 C46 . 1.406(3) ?
C42 C43 . 1.415(4) ?
C42 H42 . .9300 ?
C43 C44 . 1.399(5) ?
C43 H43 . .9300 ?
C44 C45 . 1.351(5) ?
C44 H44 . .9300 ?
C45 C46 . 1.380(4) ?
C45 H45 . .9300 ?
C46 H46 . .9300 ?
C61 C62 . 1.397(3) ?
C61 C66 . 1.406(3) ?
C62 C63 . 1.398(3) ?
C62 H62 . .9300 ?
C63 C64 . 1.383(4) ?
C63 H63 . .9300 ?
C64 C65 . 1.377(4) ?
C64 H64 . .9300 ?
C65 C66 . 1.397(3) ?
C65 H65 . .9300 ?
C66 H66 . .9300 ?

loop_
_geom_hbond_atom_site_label_D
_geom_hbond_atom_site_label_H
_geom_hbond_atom_site_label_A
_geom_hbond_site_symmetry_A
_geom_hbond_distance_DH
_geom_hbond_distance_HA
_geom_hbond_distance_DA
_geom_hbond_angle_DHA
N1 H1 O31 1_655 .86 2.17 3.0103(19) 163.8

loop_
_geom_torsion_atom_site_label_1
_geom_torsion_atom_site_label_2
_geom_torsion_atom_site_label_3
_geom_torsion_atom_site_label_4
_geom_torsion
C6 N1 C2 C3 10.7(3)
C6 N1 C2 C21 -164.16(15)
N1 C2 C3 C31 -171.19(16)
C21 C2 C3 C31 3.0(3)
N1 C2 C3 C4 4.3(2)
C21 C2 C3 C4 178.47(15)
C2 C3 C4 C5 -17.8(2)
C31 C3 C4 C5 158.05(15)
C2 C3 C4 C41 107.03(19)
C31 C3 C4 C41 -77.11(19)
C41 C4 C5 C6 -106.0(2)
C3 C4 C5 C6 19.4(2)
C4 C5 C6 N1 -6.9(3)
C4 C5 C6 C61 175.76(17)
C2 N1 C6 C5 -9.6(3)
C2 N1 C6 C61 167.91(16)
C3 C2 C21 C26 78.1(2)
N1 C2 C21 C26 -107.36(18)
C3 C2 C21 C22 -101.1(2)
N1 C2 C21 C22 73.4(2)
C26 C21 C22 C23 -2.4(3)
C2 C21 C22 C23 176.90(17)
C21 C22 C23 C24 1.2(3)
C22 C23 C24 C25 .6(3)
C23 C24 C25 C26 -1.3(3)
C22 C21 C26 C25 1.7(2)
C2 C21 C26 C25 -177.54(15)
C24 C25 C26 C21 .1(3)
C2 C3 C31 O31 162.60(19)
C4 C3 C31 O31 -13.1(3)
C2 C3 C31 O32 -18.9(3)
C4 C3 C31 O32 165.37(15)
O31 C31 O32 C33 -3.5(3)
C3 C31 O32 C33 177.98(17)
C31 O32 C33 C34 175.0(2)
C5 C4 C41 C42 45.6(2)
C3 C4 C41 C42 -78.6(2)
C5 C4 C41 C46 -133.53(18)
C3 C4 C41 C46 102.2(2)
C46 C41 C42 C43 1.2(3)
C4 C41 C42 C43 -177.97(19)
C41 C42 C43 C44 -.6(4)
C42 C43 C44 C45 -.7(4)
C43 C44 C45 C46 1.4(5)
C44 C45 C46 C41 -.9(4)
C42 C41 C46 C45 -.4(3)
C4 C41 C46 C45 178.7(2)
C5 C6 C61 C62 -41.7(3)
N1 C6 C61 C62 140.9(2)
C5 C6 C61 C66 136.7(2)
N1 C6 C61 C66 -40.7(2)
C66 C61 C62 C63 -1.3(3)
C6 C61 C62 C63 177.2(2)
C61 C62 C63 C64 1.0(4)
C62 C63 C64 C65 -.3(4)
C63 C64 C65 C66 .0(4)
C64 C65 C66 C61 -.3(3)
C62 C61 C66 C65 .9(3)
C6 C61 C66 C65 -177.53(18)

loop_
_cod_related_entry_id
_cod_related_entry_database
_cod_related_entry_code
1 ChemSpider 21107354
